data_7128566
loop_
_publ_author_name
'Li, Jun'
'Daniliuc, Constantin G.'
'Matern, Jonas'
'Fern\'andez, Gustavo'
'Kehr, Gerald'
'Erker, Gerhard'

_publ_section_title
;
 Multi-component synthesis of dihydro-1,3-azaborinine derived oxindole
 isosteres.
;
_journal_issue 62
_journal_name_full 'Chemical communications (Cambridge, England)'
_journal_page_first 7689
_journal_page_last 7692
_journal_paper_doi 10.1039/d1cc02557k
_journal_volume 57
_journal_year 2021
_chemical_formula_sum 'C35 H28 B F9 N2 O3'
_chemical_formula_weight 706.40
_space_group_crystal_system triclinic
_space_group_IT_number 2
_space_group_name_Hall '-P 1'
_space_group_name_H-M_alt 'P -1'
_atom_sites_solution_hydrogens geom
_audit_creation_method 'APEX3 v2016.1-0'
_audit_update_record
;
2021-01-12 deposited with the CCDC.	2021-06-28 downloaded from the CCDC.
;
_cell_angle_alpha 70.2330(10)
_cell_angle_beta 87.7710(10)
_cell_angle_gamma 83.5410(10)
_cell_formula_units_Z 4
_cell_length_a 13.6617(3)
_cell_length_b 14.0040(3)
_cell_length_c 18.5575(4)
_cell_measurement_reflns_used 9941
_cell_measurement_temperature 100.(2)
_cell_measurement_theta_max 66.7703
_cell_measurement_theta_min 2.5300
_cell_volume 3319.98(13)
_computing_cell_refinement 'SAINT V8.37A (Bruker AXS Inc., 2015)'
_computing_data_collection
;

APEX3 v2016.1-0 (Bruker AXS Inc., 2016)
;
_computing_data_reduction 'SAINT V8.37A (Bruker AXS Inc., 2015)'
_computing_molecular_graphics 'XP (Sheldrick, 2014)'
_computing_publication_material 'SHELXL-2014/7 (Sheldrick, 2014)'
_computing_structure_refinement 'SHELXL-2014/7 (Sheldrick, 2014)'
_computing_structure_solution 'SHELXL-2014/7 (Sheldrick, 2014)'
_diffrn_ambient_temperature 100.(2)
_diffrn_detector_area_resol_mean 7.3910
_diffrn_measured_fraction_theta_full 0.995
_diffrn_measured_fraction_theta_max 0.995
_diffrn_measurement_device_type 'Bruker D8 Venture PHOTON 100 CMOS'
_diffrn_measurement_method 'omega and phi scans'
_diffrn_radiation_monochromator 'MX mirror'
_diffrn_radiation_type 'Cu K\a'
_diffrn_radiation_wavelength 1.54178
_diffrn_reflns_av_R_equivalents 0.0647
_diffrn_reflns_av_unetI/netI 0.0511
_diffrn_reflns_limit_h_max 16
_diffrn_reflns_limit_h_min -16
_diffrn_reflns_limit_k_max 16
_diffrn_reflns_limit_k_min -16
_diffrn_reflns_limit_l_max 22
_diffrn_reflns_limit_l_min -22
_diffrn_reflns_number 51792
_diffrn_reflns_theta_full 66.84
_diffrn_reflns_theta_max 66.84
_diffrn_reflns_theta_min 2.53
_diffrn_source 'Cu ImS'
_diffrn_source_type 'micro focus tube'
_exptl_absorpt_coefficient_mu 1.078
_exptl_absorpt_correction_T_max 0.95
_exptl_absorpt_correction_T_min 0.83
_exptl_absorpt_correction_type multi-scan
_exptl_absorpt_process_details
;
Bruker AXS (2014). SADABS, Version 2014/5, Bruker AXS Inc., Madison, Wisconsin,
USA.
;
_exptl_crystal_colour yellow
_exptl_crystal_density_diffrn 1.413
_exptl_crystal_density_method 'not measured'
_exptl_crystal_description needle
_exptl_crystal_F_000 1448
_exptl_crystal_size_max 0.189
_exptl_crystal_size_mid 0.076
_exptl_crystal_size_min 0.052
_refine_diff_density_max 0.718
_refine_diff_density_min -0.272
_refine_ls_extinction_method none
_refine_ls_goodness_of_fit_ref 1.020
_refine_ls_hydrogen_treatment constr
_refine_ls_matrix_type full
_refine_ls_number_parameters 1000
_refine_ls_number_reflns 11739
_refine_ls_number_restraints 283
_refine_ls_restrained_S_all 1.035
_refine_ls_R_factor_all 0.0780
_refine_ls_R_factor_gt 0.0527
_refine_ls_shift/su_max 0.000
_refine_ls_shift/su_mean 0.000
_refine_ls_structure_factor_coef Fsqd
_refine_ls_weighting_details 'w=1/[\s^2^(Fo^2^)+(0.0810P)^2^+0.8138P] where P=(Fo^2^+2Fc^2^)/3'
_refine_ls_weighting_scheme calc
_refine_ls_wR_factor_gt 0.1321
_refine_ls_wR_factor_ref 0.1482
_reflns_number_gt 8503
_reflns_number_total 11739
_reflns_threshold_expression 'I > 2\s(I)'
_cod_data_source_file d1cc02557k2.cif
_cod_data_source_block erk9731
_cod_depositor_comments 'Adding full bibliography for 7128565--7128567.cif.'
_cod_database_code 7128566

loop_
_space_group_symop_operation_xyz
'x, y, z'
'-x, -y, -z'

loop_
_atom_site_type_symbol
_atom_site_label
_atom_site_fract_x
_atom_site_fract_y
_atom_site_fract_z
_atom_site_U_iso_or_equiv
_atom_site_adp_type
_atom_site_calc_flag
_atom_site_refinement_flags_adp
_atom_site_refinement_flags_occupancy
_atom_site_refinement_flags_posn
_atom_site_occupancy
_atom_site_disorder_assembly
_atom_site_disorder_group
B B1A 0.8572(2) 0.3311(2) 0.31525(16) 0.0262(6) Uani d . . . 1.0 . .
N N1A 0.71277(15) 0.34274(16) 0.21991(11) 0.0270(4) Uani d . . . 1.0 . .
N N2A 0.83888(15) 0.43336(15) 0.17585(11) 0.0253(4) Uani d . . . 1.0 . .
O O1A 0.62580(13) 0.37079(14) 0.10929(10) 0.0329(4) Uani d . . . 1.0 . .
O O2A 0.52503(14) 0.42342(15) 0.25773(11) 0.0393(5) Uani d . . . 1.0 . .
O O3A 0.52815(13) 0.28170(15) 0.36414(10) 0.0357(4) Uani d . . . 1.0 . .
C C1A 0.92479(18) 0.47657(19) 0.17310(14) 0.0263(5) Uani d . . . 1.0 . .
C C2A 0.97692(18) 0.45043(19) 0.24063(13) 0.0260(5) Uani d . . . 1.0 . .
H H2A 1.0348 0.4827 0.2396 0.031 Uiso calc U . R 1.0 . .
C C3A 0.95076(18) 0.38032(18) 0.31001(13) 0.0260(5) Uani d . . . 1.0 . .
C C4A 0.80197(18) 0.36771(18) 0.24045(13) 0.0251(5) Uani d . . . 1.0 . .
C C5A 0.77520(18) 0.45158(19) 0.10965(13) 0.0274(5) Uani d . . . 1.0 . .
H H5A1 0.8112 0.4311 0.069 0.033 Uiso calc U . R 1.0 . .
H H5A2 0.7487 0.5243 0.0883 0.033 Uiso calc U . R 1.0 . .
C C6A 0.69461(18) 0.38506(19) 0.14314(14) 0.0279(5) Uani d . . . 1.0 . .
C C11A 0.95594(19) 0.54522(19) 0.09920(14) 0.0288(5) Uani d . . . 1.0 . .
H H11A 0.9169 0.5533 0.0559 0.035 Uiso calc U . R 1.0 . .
C C12A 1.0337(2) 0.5971(2) 0.08732(14) 0.0324(6) Uani d . . . 1.0 . .
H H12A 1.0717 0.5892 0.1312 0.039 Uiso calc U . R 1.0 . .
C C13A 1.0679(2) 0.6653(2) 0.01427(14) 0.0317(6) Uani d . . . 1.0 . .
C C14A 1.1490(2) 0.7187(2) 0.01290(16) 0.0374(6) Uani d . . . 1.0 . .
H H14A 1.1807 0.7106 0.0596 0.045 Uiso calc U . R 1.0 . .
C C15A 1.1839(2) 0.7830(2) -0.05532(16) 0.0435(7) Uani d . . . 1.0 . .
H H15A 1.2397 0.8178 -0.0553 0.052 Uiso calc U . R 1.0 . .
C C16A 1.1375(2) 0.7965(2) -0.12324(16) 0.0428(7) Uani d . . . 1.0 . .
H H16A 1.1605 0.8415 -0.17 0.051 Uiso calc U . R 1.0 . .
C C17A 1.0575(2) 0.7445(2) -0.12315(16) 0.0387(6) Uani d . . . 1.0 . .
H H17A 1.0257 0.7538 -0.17 0.046 Uiso calc U . R 1.0 . .
C C18A 1.0233(2) 0.6790(2) -0.05553(15) 0.0344(6) Uani d . . . 1.0 . .
H H18A 0.9688 0.6429 -0.0565 0.041 Uiso calc U . R 1.0 . .
C C21A 1.01728(18) 0.3597(2) 0.37665(13) 0.0276(5) Uani d . . . 1.0 . .
C C22A 1.04539(19) 0.4398(2) 0.39689(15) 0.0329(6) Uani d . . . 1.0 . .
H H22A 1.023 0.5082 0.3674 0.039 Uiso calc U . R 1.0 . .
C C23A 1.1059(2) 0.4209(2) 0.45982(15) 0.0373(6) Uani d . . . 1.0 . .
H H23A 1.1238 0.4763 0.4732 0.045 Uiso calc U . R 1.0 . .
C C24A 1.1400(2) 0.3222(2) 0.50291(15) 0.0374(6) Uani d . . . 1.0 . .
H H24A 1.1812 0.3096 0.5459 0.045 Uiso calc U . R 1.0 . .
C C25A 1.1141(2) 0.2428(2) 0.48328(15) 0.0390(7) Uani d . . . 1.0 . .
H H25A 1.1382 0.1748 0.5124 0.047 Uiso calc U . R 1.0 . .
C C26A 1.0530(2) 0.2608(2) 0.42109(15) 0.0343(6) Uani d . . . 1.0 . .
H H26A 1.0351 0.2046 0.4086 0.041 Uiso calc U . R 1.0 . .
C C31A 0.81732(18) 0.25303(19) 0.39271(14) 0.0267(5) Uani d . . . 1.0 . .
C C32A 0.8343(2) 0.1462(2) 0.41320(14) 0.0315(6) Uani d . . . 1.0 . .
C C33A 0.7981(2) 0.0797(2) 0.48023(15) 0.0364(6) Uani d . . . 1.0 . .
H H33A 0.8105 0.0081 0.4915 0.044 Uiso calc U . R 1.0 . .
C C34A 0.7441(2) 0.1185(2) 0.53012(15) 0.0352(6) Uani d . . . 1.0 . .
C C35A 0.7265(2) 0.2226(2) 0.51402(14) 0.0323(6) Uani d . . . 1.0 . .
H H35A 0.69 0.2492 0.5489 0.039 Uiso calc U . R 1.0 . .
C C36A 0.76242(18) 0.28833(19) 0.44637(14) 0.0279(5) Uani d . . . 1.0 . .
C C37A 0.8879(2) 0.0938(2) 0.36205(16) 0.0407(7) Uani d U . D 1.0 . .
F F1A 0.9435(5) 0.1504(4) 0.3085(3) 0.0396(12) Uani d U P D 0.76(3) A 1
F F2A 0.9518(8) 0.0152(6) 0.4040(3) 0.073(2) Uani d U P D 0.76(3) A 1
F F3A 0.8285(6) 0.0548(10) 0.3283(6) 0.085(2) Uani d U P D 0.76(3) A 1
F F1C 0.9650(17) 0.135(2) 0.3255(17) 0.075(7) Uani d U P D 0.24(3) A 2
F F2C 0.911(2) -0.0030(8) 0.3900(12) 0.065(5) Uani d U P D 0.24(3) A 2
F F3C 0.8241(15) 0.100(2) 0.3058(13) 0.071(5) Uani d U P D 0.24(3) A 2
C C38A 0.7005(2) 0.0479(2) 0.60148(17) 0.0458(7) Uani d U . D 1.0 . .
F F4A 0.7353(5) -0.0496(3) 0.6163(3) 0.0523(17) Uani d U P D 0.76(3) B 1
F F5A 0.7170(6) 0.0740(5) 0.6622(3) 0.0402(13) Uani d U P D 0.76(3) B 1
F F6A 0.6017(3) 0.0528(6) 0.5956(3) 0.0529(17) Uani d U P D 0.76(3) B 1
F F4C 0.765(3) -0.039(2) 0.6223(16) 0.117(9) Uani d U P D 0.24(3) B 2
F F5C 0.696(3) 0.075(2) 0.6639(12) 0.082(8) Uani d U P D 0.24(3) B 2
F F6C 0.6123(18) 0.023(3) 0.5910(15) 0.111(9) Uani d U P D 0.24(3) B 2
C C39A 0.73789(19) 0.4013(2) 0.43032(14) 0.0288(5) Uani d . . . 1.0 . .
F F7A 0.68172(12) 0.42157(12) 0.48571(9) 0.0397(4) Uani d . . . 1.0 . .
F F8A 0.68881(11) 0.44725(11) 0.36445(8) 0.0349(3) Uani d . . . 1.0 . .
F F9A 0.81838(11) 0.44985(11) 0.42564(8) 0.0344(3) Uani d . . . 1.0 . .
C C41A 0.64541(19) 0.27868(19) 0.27108(14) 0.0298(5) Uani d . . . 1.0 . .
H H41A 0.6818 0.233 0.3172 0.036 Uiso calc U . R 1.0 . .
H H41B 0.6195 0.2354 0.2453 0.036 Uiso calc U . R 1.0 . .
C C42A 0.55941(19) 0.3401(2) 0.29551(14) 0.0300(6) Uani d . . . 1.0 . .
C C43A 0.4348(2) 0.3113(2) 0.39911(15) 0.0390(7) Uani d . . . 1.0 . .
C C44A 0.4424(3) 0.4072(3) 0.4168(2) 0.0650(11) Uani d . . . 1.0 . .
H H44A 0.5006 0.3981 0.4485 0.098 Uiso calc U . R 1.0 . .
H H44B 0.3832 0.4219 0.4445 0.098 Uiso calc U . R 1.0 . .
H H44C 0.4482 0.4641 0.3689 0.098 Uiso calc U . R 1.0 . .
C C45A 0.3502(2) 0.3220(3) 0.34614(17) 0.0464(8) Uani d . . . 1.0 . .
H H45A 0.3548 0.3822 0.3003 0.07 Uiso calc U . R 1.0 . .
H H45B 0.2878 0.3297 0.3725 0.07 Uiso calc U . R 1.0 . .
H H45C 0.3531 0.261 0.3312 0.07 Uiso calc U . R 1.0 . .
C C46A 0.4286(3) 0.2195(3) 0.47165(18) 0.0600(10) Uani d . . . 1.0 . .
H H46A 0.427 0.1579 0.458 0.09 Uiso calc U . R 1.0 . .
H H46B 0.3685 0.23 0.4998 0.09 Uiso calc U . R 1.0 . .
H H46C 0.4862 0.2115 0.5039 0.09 Uiso calc U . R 1.0 . .
N N1B 0.51348(15) 0.68292(15) 0.09207(11) 0.0257(4) Uani d . . . 1.0 . .
N N2B 0.39024(14) 0.58563(15) 0.12328(11) 0.0230(4) Uani d . . . 1.0 . .
O O1B 0.60746(12) 0.61157(14) 0.01388(9) 0.0305(4) Uani d . . . 1.0 . .
O O2B 0.70112(14) 0.62895(14) 0.16634(11) 0.0371(4) Uani d . . . 1.0 . .
O O3B 0.69189(13) 0.79198(14) 0.16617(11) 0.0352(4) Uani d . . . 1.0 . .
B B1B 0.3645(2) 0.7286(2) 0.17588(15) 0.0253(6) Uani d . . . 1.0 . .
C C1B 0.30824(18) 0.54263(18) 0.15798(13) 0.0253(5) Uani d . . . 1.0 . .
C C2B 0.25456(18) 0.58857(18) 0.20513(13) 0.0252(5) Uani d . . . 1.0 . .
H H2B 0.2008 0.556 0.233 0.03 Uiso calc U . R 1.0 . .
C C3B 0.27489(18) 0.67959(18) 0.21395(13) 0.0255(5) Uani d . . . 1.0 . .
C C4B 0.42316(17) 0.66890(18) 0.13216(13) 0.0234(5) Uani d . . . 1.0 . .
C C5B 0.45490(18) 0.54515(19) 0.07284(14) 0.0256(5) Uani d . . . 1.0 . .
H H5B1 0.4199 0.5498 0.0258 0.031 Uiso calc U . R 1.0 . .
H H5B2 0.4809 0.4733 0.0994 0.031 Uiso calc U . R 1.0 . .
C C6B 0.53560(18) 0.61408(19) 0.05488(13) 0.0260(5) Uani d . . . 1.0 . .
C C11B 0.28420(18) 0.45350(19) 0.14109(14) 0.0285(5) Uani d . . . 1.0 . .
H H11B 0.3117 0.4438 0.096 0.034 Uiso calc U . R 1.0 . .
C C12B 0.22691(18) 0.38458(19) 0.18363(15) 0.0283(5) Uani d . . . 1.0 . .
H H12B 0.1967 0.3959 0.2274 0.034 Uiso calc U . R 1.0 . .
C C13B 0.20684(18) 0.2927(2) 0.16828(16) 0.0322(6) Uani d . . . 1.0 . .
C C14B 0.2226(2) 0.2816(2) 0.09643(17) 0.0362(6) Uani d . . . 1.0 . .
H H14B 0.2456 0.3358 0.0552 0.043 Uiso calc U . R 1.0 . .
C C15B 0.2050(2) 0.1926(2) 0.0847(2) 0.0452(7) Uani d . . . 1.0 . .
H H15B 0.2156 0.1862 0.0356 0.054 Uiso calc U . R 1.0 . .
C C16B 0.1721(2) 0.1124(2) 0.1446(2) 0.0480(8) Uani d . . . 1.0 . .
H H16B 0.1605 0.0512 0.1365 0.058 Uiso calc U . R 1.0 . .
C C17B 0.1562(2) 0.1221(2) 0.2156(2) 0.0460(7) Uani d . . . 1.0 . .
H H17B 0.1342 0.0671 0.2568 0.055 Uiso calc U . R 1.0 . .
C C18B 0.1721(2) 0.2122(2) 0.22732(17) 0.0381(6) Uani d . . . 1.0 . .
H H18B 0.1591 0.2189 0.2762 0.046 Uiso calc U . R 1.0 . .
C C21B 0.20204(18) 0.72203(19) 0.26084(14) 0.0262(5) Uani d . . . 1.0 . .
C C22B 0.1774(2) 0.6632(2) 0.33491(15) 0.0324(6) Uani d . . . 1.0 . .
H H22B 0.2094 0.5962 0.3571 0.039 Uiso calc U . R 1.0 . .
C C23B 0.1062(2) 0.7014(2) 0.37680(16) 0.0375(6) Uani d . . . 1.0 . .
H H23B 0.0906 0.6606 0.4274 0.045 Uiso calc U . R 1.0 . .
C C24B 0.0585(2) 0.7981(2) 0.34521(16) 0.0371(6) Uani d . . . 1.0 . .
H H24B 0.0101 0.8241 0.3739 0.045 Uiso calc U . R 1.0 . .
C C25B 0.0815(2) 0.8572(2) 0.27148(17) 0.0374(6) Uani d . . . 1.0 . .
H H25B 0.0483 0.9237 0.2493 0.045 Uiso calc U . R 1.0 . .
C C26B 0.1530(2) 0.8196(2) 0.22986(16) 0.0338(6) Uani d . . . 1.0 . .
H H26B 0.1687 0.861 0.1795 0.041 Uiso calc U . R 1.0 . .
C C31B 0.39928(18) 0.83195(19) 0.18034(14) 0.0282(5) Uani d . . . 1.0 . .
C C32B 0.38285(19) 0.9264(2) 0.12034(16) 0.0332(6) Uani d . . . 1.0 . .
C C33B 0.4166(2) 1.0152(2) 0.12312(19) 0.0411(7) Uani d . . . 1.0 . .
H H33B 0.4043 1.0774 0.0817 0.049 Uiso calc U . R 1.0 . .
C C35B 0.4865(2) 0.9221(2) 0.24596(18) 0.0424(7) Uani d . . . 1.0 . .
H H35B 0.5224 0.9206 0.2892 0.051 Uiso calc U . R 1.0 . .
C C36B 0.45303(19) 0.8330(2) 0.24315(15) 0.0325(6) Uani d . . . 1.0 . .
C C37B 0.3336(2) 0.9338(2) 0.04723(16) 0.0363(6) Uani d . . . 1.0 . .
F F1B 0.24560(12) 0.89861(14) 0.05807(9) 0.0458(4) Uani d . . . 1.0 . .
F F2B 0.38755(13) 0.88104(13) 0.00850(9) 0.0448(4) Uani d . . . 1.0 . .
F F3B 0.31886(15) 1.02952(12) -0.00135(10) 0.0551(5) Uani d . . . 1.0 . .
C C34B 0.4675(2) 1.0125(2) 0.18591(19) 0.0430(7) Uani d . . D 1.0 . .
C C38B 0.5038(3) 1.1106(3) 0.1862(3) 0.0451(11) Uani d U P D 0.800(6) C 1
F F4B 0.4820(3) 1.19007(19) 0.12403(18) 0.0783(11) Uani d U P D 0.800(6) C 1
F F5B 0.4700(3) 1.1351(4) 0.2459(3) 0.0780(16) Uani d U P D 0.800(6) C 1
F F6B 0.60205(18) 1.1001(2) 0.1904(2) 0.0613(10) Uani d U P D 0.800(6) C 1
C C38D 0.5116(13) 1.0876(13) 0.2135(10) 0.066(5) Uani d U P D 0.200(6) C 2
F F4D 0.5705(12) 1.0678(9) 0.2707(9) 0.103(5) Uani d U P D 0.200(6) C 2
F F5D 0.5573(16) 1.1433(13) 0.1531(11) 0.103(5) Uani d U P D 0.200(6) C 2
F F6D 0.4411(15) 1.1514(19) 0.2261(15) 0.088(6) Uani d U P D 0.200(6) C 2
C C39B 0.4792(2) 0.7352(2) 0.30791(16) 0.0382(7) Uani d . . . 1.0 . .
F F7B 0.53854(14) 0.74784(16) 0.35951(10) 0.0563(5) Uani d . . . 1.0 . .
F F8B 0.52738(12) 0.66176(12) 0.28454(9) 0.0408(4) Uani d . . . 1.0 . .
F F9B 0.40023(12) 0.69591(13) 0.34720(9) 0.0451(4) Uani d . . . 1.0 . .
C C41B 0.57989(18) 0.75755(19) 0.08965(14) 0.0279(5) Uani d . . . 1.0 . .
H H41C 0.542 0.8159 0.1002 0.034 Uiso calc U . R 1.0 . .
H H41D 0.6075 0.7834 0.0374 0.034 Uiso calc U . R 1.0 . .
C C42B 0.66421(19) 0.7157(2) 0.14658(14) 0.0297(6) Uani d . . . 1.0 . .
C C43B 0.7855(2) 0.7814(2) 0.20836(18) 0.0416(7) Uani d . . . 1.0 . .
C C44B 0.7886(3) 0.6926(3) 0.2833(2) 0.0634(10) Uani d . . . 1.0 . .
H H44D 0.7279 0.6983 0.3123 0.095 Uiso calc U . R 1.0 . .
H H44E 0.8454 0.6939 0.3135 0.095 Uiso calc U . R 1.0 . .
H H44F 0.7944 0.6282 0.2727 0.095 Uiso calc U . R 1.0 . .
C C45B 0.8702(2) 0.7696(3) 0.1567(2) 0.0542(9) Uani d . . . 1.0 . .
H H45D 0.868 0.7066 0.1451 0.081 Uiso calc U . R 1.0 . .
H H45E 0.9325 0.7664 0.1824 0.081 Uiso calc U . R 1.0 . .
H H45F 0.8655 0.8281 0.109 0.081 Uiso calc U . R 1.0 . .
C C46B 0.7804(3) 0.8831(3) 0.2211(3) 0.0719(12) Uani d . . . 1.0 . .
H H46D 0.7765 0.9384 0.1715 0.108 Uiso calc U . R 1.0 . .
H H46E 0.8396 0.8856 0.2483 0.108 Uiso calc U . R 1.0 . .
H H46F 0.722 0.8912 0.2516 0.108 Uiso calc U . R 1.0 . .

loop_
_atom_site_aniso_label
_atom_site_aniso_U_11
_atom_site_aniso_U_22
_atom_site_aniso_U_33
_atom_site_aniso_U_12
_atom_site_aniso_U_13
_atom_site_aniso_U_23
B1A 0.0295(15) 0.0274(14) 0.0257(14) -0.0039(11) 0.0045(11) -0.0141(11)
N1A 0.0244(10) 0.0341(11) 0.0282(11) -0.0102(9) 0.0029(8) -0.0158(9)
N2A 0.0260(10) 0.0300(11) 0.0223(10) -0.0070(9) 0.0015(8) -0.0109(8)
O1A 0.0287(9) 0.0408(10) 0.0359(10) -0.0077(8) -0.0031(8) -0.0199(8)
O2A 0.0345(10) 0.0405(12) 0.0415(11) -0.0084(9) 0.0072(9) -0.0114(9)
O3A 0.0310(10) 0.0479(11) 0.0292(9) -0.0105(8) 0.0064(8) -0.0130(8)
C1A 0.0257(12) 0.0296(13) 0.0269(12) -0.0064(10) 0.0032(10) -0.0131(10)
C2A 0.0248(12) 0.0301(13) 0.0266(12) -0.0069(10) 0.0017(10) -0.0132(10)
C3A 0.0297(13) 0.0261(12) 0.0257(12) -0.0046(10) 0.0029(10) -0.0131(10)
C4A 0.0252(12) 0.0275(12) 0.0273(12) -0.0068(10) 0.0036(10) -0.0143(10)
C5A 0.0284(13) 0.0344(13) 0.0230(12) -0.0077(11) -0.0005(10) -0.0130(10)
C6A 0.0263(13) 0.0323(13) 0.0305(13) -0.0039(10) 0.0000(11) -0.0171(11)
C11A 0.0284(13) 0.0358(14) 0.0240(12) -0.0072(11) 0.0001(10) -0.0110(10)
C12A 0.0346(14) 0.0385(14) 0.0251(12) -0.0097(12) -0.0013(11) -0.0102(11)
C13A 0.0337(14) 0.0359(14) 0.0280(13) -0.0068(11) 0.0036(11) -0.0136(11)
C14A 0.0440(16) 0.0395(15) 0.0316(14) -0.0132(13) 0.0011(12) -0.0133(12)
C15A 0.0527(18) 0.0429(16) 0.0393(16) -0.0216(14) 0.0103(14) -0.0154(13)
C16A 0.0558(19) 0.0386(16) 0.0316(14) -0.0076(14) 0.0108(13) -0.0091(12)
C17A 0.0423(16) 0.0443(16) 0.0284(14) -0.0018(13) 0.0023(12) -0.0122(12)
C18A 0.0321(14) 0.0403(15) 0.0330(14) -0.0026(12) 0.0021(11) -0.0161(12)
C21A 0.0220(12) 0.0379(14) 0.0248(12) -0.0087(10) 0.0046(10) -0.0118(10)
C22A 0.0310(14) 0.0401(15) 0.0292(13) -0.0081(11) -0.0007(11) -0.0122(11)
C23A 0.0347(15) 0.0516(17) 0.0339(14) -0.0140(13) 0.0007(12) -0.0222(13)
C24A 0.0308(14) 0.0587(18) 0.0208(12) -0.0083(13) 0.0003(11) -0.0098(12)
C25A 0.0372(15) 0.0446(16) 0.0291(14) -0.0010(13) 0.0011(12) -0.0056(12)
C26A 0.0334(14) 0.0374(15) 0.0317(13) -0.0065(12) 0.0009(11) -0.0102(11)
C31A 0.0271(13) 0.0304(13) 0.0263(12) -0.0089(10) 0.0022(10) -0.0125(10)
C32A 0.0368(14) 0.0305(14) 0.0289(13) -0.0078(11) 0.0038(11) -0.0115(11)
C33A 0.0466(16) 0.0299(14) 0.0321(14) -0.0103(12) 0.0053(12) -0.0083(11)
C34A 0.0419(16) 0.0372(15) 0.0272(13) -0.0111(12) 0.0080(12) -0.0105(11)
C35A 0.0360(14) 0.0375(15) 0.0288(13) -0.0110(12) 0.0080(11) -0.0169(11)
C36A 0.0283(13) 0.0345(14) 0.0260(12) -0.0103(11) 0.0020(10) -0.0148(10)
C37A 0.0533(18) 0.0310(15) 0.0382(15) -0.0096(13) 0.0120(14) -0.0118(12)
F1A 0.056(2) 0.0301(17) 0.0340(19) -0.0092(15) 0.0225(17) -0.0134(13)
F2A 0.102(5) 0.049(3) 0.045(2) 0.031(3) 0.023(2) -0.0026(17)
F3A 0.080(3) 0.116(5) 0.115(4) -0.060(3) 0.049(3) -0.101(4)
F1C 0.078(10) 0.082(10) 0.080(11) -0.015(7) 0.032(8) -0.045(8)
F2C 0.103(10) 0.030(5) 0.060(7) -0.008(6) 0.034(7) -0.017(4)
F3C 0.083(8) 0.081(10) 0.078(8) 0.005(7) -0.003(6) -0.066(8)
C38A 0.056(2) 0.0408(17) 0.0367(16) -0.0069(15) 0.0097(14) -0.0088(13)
F4A 0.091(3) 0.0275(18) 0.031(2) -0.0113(15) 0.0192(17) -0.0013(12)
F5A 0.050(2) 0.050(2) 0.0181(19) -0.0054(15) 0.0099(14) -0.0084(14)
F6A 0.049(2) 0.063(3) 0.037(2) -0.0256(17) 0.0092(14) 0.0011(16)
F4C 0.160(16) 0.080(11) 0.095(12) -0.007(11) 0.054(11) -0.015(8)
F5C 0.102(15) 0.076(10) 0.067(10) -0.017(9) 0.043(8) -0.026(7)
F6C 0.135(14) 0.088(13) 0.119(13) -0.078(10) 0.050(10) -0.030(9)
C39A 0.0307(13) 0.0358(14) 0.0270(12) -0.0113(11) 0.0057(11) -0.0178(11)
F7A 0.0477(10) 0.0409(9) 0.0379(8) -0.0085(7) 0.0156(7) -0.0236(7)
F8A 0.0369(8) 0.0357(8) 0.0352(8) -0.0038(6) -0.0023(7) -0.0156(6)
F9A 0.0359(8) 0.0355(8) 0.0396(8) -0.0134(7) 0.0036(7) -0.0203(7)
C41A 0.0313(13) 0.0323(13) 0.0306(13) -0.0133(11) 0.0023(11) -0.0137(11)
C42A 0.0290(13) 0.0383(15) 0.0278(13) -0.0152(12) 0.0010(11) -0.0140(11)
C43A 0.0271(14) 0.0615(19) 0.0295(14) -0.0081(13) 0.0061(11) -0.0164(13)
C44A 0.050(2) 0.092(3) 0.077(2) -0.0205(19) 0.0260(19) -0.057(2)
C45A 0.0298(15) 0.070(2) 0.0380(15) -0.0153(14) 0.0070(12) -0.0146(14)
C46A 0.0407(18) 0.091(3) 0.0357(17) -0.0031(18) 0.0083(14) -0.0069(17)
N1B 0.0258(11) 0.0315(11) 0.0255(10) -0.0109(9) 0.0055(8) -0.0153(8)
N2B 0.0224(10) 0.0276(10) 0.0243(10) -0.0054(8) 0.0019(8) -0.0149(8)
O1B 0.0270(9) 0.0424(10) 0.0279(9) -0.0084(8) 0.0066(7) -0.0188(8)
O2B 0.0379(11) 0.0361(11) 0.0417(11) -0.0041(9) -0.0056(9) -0.0182(8)
O3B 0.0309(10) 0.0386(10) 0.0468(11) -0.0106(8) 0.0000(8) -0.0261(9)
B1B 0.0297(15) 0.0256(14) 0.0237(13) -0.0058(11) 0.0013(11) -0.0117(11)
C1B 0.0253(12) 0.0269(12) 0.0266(12) -0.0078(10) 0.0016(10) -0.0113(10)
C2B 0.0264(12) 0.0282(12) 0.0244(12) -0.0091(10) 0.0035(10) -0.0114(10)
C3B 0.0274(13) 0.0277(12) 0.0245(12) -0.0059(10) 0.0017(10) -0.0119(10)
C4B 0.0248(12) 0.0270(12) 0.0207(11) -0.0079(10) 0.0019(9) -0.0096(9)
C5B 0.0244(12) 0.0339(13) 0.0254(12) -0.0043(10) 0.0014(10) -0.0187(10)
C6B 0.0260(13) 0.0331(13) 0.0228(11) -0.0051(10) -0.0003(10) -0.0140(10)
C11B 0.0277(13) 0.0300(13) 0.0337(13) -0.0055(10) 0.0020(11) -0.0176(11)
C12B 0.0256(13) 0.0305(13) 0.0347(13) -0.0049(10) 0.0019(11) -0.0181(11)
C13B 0.0229(12) 0.0321(14) 0.0464(15) -0.0060(11) 0.0027(11) -0.0188(12)
C14B 0.0308(14) 0.0370(15) 0.0516(16) -0.0109(12) 0.0102(12) -0.0276(13)
C15B 0.0343(15) 0.0483(18) 0.068(2) -0.0115(13) 0.0114(14) -0.0375(16)
C16B 0.0366(16) 0.0378(16) 0.083(2) -0.0078(13) 0.0045(16) -0.0368(16)
C17B 0.0382(16) 0.0314(15) 0.069(2) -0.0104(12) -0.0004(15) -0.0153(14)
C18B 0.0346(15) 0.0350(15) 0.0471(16) -0.0084(12) 0.0005(13) -0.0153(12)
C21B 0.0265(12) 0.0298(13) 0.0301(12) -0.0124(10) 0.0056(10) -0.0178(10)
C22B 0.0334(14) 0.0354(14) 0.0305(13) -0.0063(11) 0.0071(11) -0.0138(11)
C23B 0.0385(15) 0.0454(16) 0.0316(14) -0.0094(13) 0.0093(12) -0.0162(12)
C24B 0.0306(14) 0.0439(16) 0.0470(16) -0.0091(12) 0.0117(12) -0.0280(13)
C25B 0.0356(15) 0.0303(14) 0.0502(16) -0.0084(12) 0.0131(13) -0.0186(12)
C26B 0.0364(15) 0.0296(14) 0.0385(14) -0.0104(11) 0.0126(12) -0.0147(11)
C31B 0.0256(13) 0.0323(13) 0.0345(13) -0.0114(10) 0.0136(11) -0.0201(11)
C32B 0.0302(14) 0.0301(13) 0.0450(15) -0.0115(11) 0.0128(12) -0.0189(12)
C33B 0.0368(15) 0.0310(15) 0.0598(19) -0.0118(12) 0.0118(14) -0.0196(13)
C35B 0.0307(15) 0.061(2) 0.0552(18) -0.0161(13) 0.0106(13) -0.0428(16)
C36B 0.0289(13) 0.0417(15) 0.0366(14) -0.0124(11) 0.0123(11) -0.0244(12)
C37B 0.0413(16) 0.0275(14) 0.0382(15) -0.0076(12) 0.0087(12) -0.0083(11)
F1B 0.0409(9) 0.0593(11) 0.0387(9) -0.0173(8) 0.0035(7) -0.0152(8)
F2B 0.0481(10) 0.0489(10) 0.0413(9) -0.0014(8) 0.0045(8) -0.0220(8)
F3B 0.0790(13) 0.0318(9) 0.0484(10) -0.0088(9) -0.0003(9) -0.0047(7)
C34B 0.0366(16) 0.0371(16) 0.068(2) -0.0148(13) 0.0123(15) -0.0321(15)
C38B 0.037(2) 0.040(2) 0.069(3) -0.0157(18) 0.008(2) -0.029(2)
F4B 0.097(2) 0.0339(14) 0.106(2) -0.0284(14) -0.0249(18) -0.0167(13)
F5B 0.086(3) 0.076(3) 0.111(3) -0.044(3) 0.038(3) -0.074(3)
F6B 0.0344(13) 0.0459(16) 0.119(3) -0.0175(11) 0.0012(14) -0.0445(16)
C38D 0.069(7) 0.048(7) 0.098(8) -0.010(5) 0.003(5) -0.045(6)
F4D 0.123(9) 0.059(6) 0.144(9) -0.033(6) -0.039(7) -0.044(6)
F5D 0.121(11) 0.080(9) 0.127(9) -0.033(9) 0.028(8) -0.058(7)
F6D 0.082(8) 0.067(8) 0.145(12) 0.006(6) -0.014(7) -0.079(8)
C39B 0.0338(15) 0.0592(18) 0.0343(14) -0.0155(13) 0.0065(12) -0.0296(13)
F7B 0.0595(12) 0.0810(13) 0.0395(9) -0.0215(10) -0.0079(8) -0.0295(9)
F8B 0.0404(9) 0.0489(9) 0.0347(8) -0.0022(7) 0.0024(7) -0.0175(7)
F9B 0.0445(10) 0.0590(11) 0.0342(8) -0.0158(8) 0.0113(7) -0.0168(8)
C41B 0.0286(13) 0.0313(13) 0.0278(12) -0.0108(10) 0.0066(10) -0.0132(10)
C42B 0.0287(13) 0.0352(15) 0.0314(13) -0.0120(11) 0.0059(11) -0.0175(11)
C43B 0.0328(15) 0.0531(18) 0.0527(17) -0.0102(13) -0.0034(13) -0.0334(15)
C44B 0.055(2) 0.096(3) 0.0471(19) -0.022(2) -0.0109(16) -0.0285(19)
C45B 0.0314(16) 0.079(2) 0.072(2) -0.0142(16) 0.0061(15) -0.048(2)
C46B 0.048(2) 0.077(3) 0.126(4) -0.0075(18) -0.017(2) -0.078(3)

loop_
_atom_type_symbol
_atom_type_description
_atom_type_scat_dispersion_real
_atom_type_scat_dispersion_imag
_atom_type_scat_source
C C 0.0181 0.0091 'International Tables Vol C Tables 4.2.6.8 and 6.1.1.4'
H H 0.0000 0.0000 'International Tables Vol C Tables 4.2.6.8 and 6.1.1.4'
B B 0.0090 0.0039 'International Tables Vol C Tables 4.2.6.8 and 6.1.1.4'
N N 0.0311 0.0180 'International Tables Vol C Tables 4.2.6.8 and 6.1.1.4'
O O 0.0492 0.0322 'International Tables Vol C Tables 4.2.6.8 and 6.1.1.4'
F F 0.0727 0.0534 'International Tables Vol C Tables 4.2.6.8 and 6.1.1.4'

loop_
_geom_angle_atom_site_label_1
_geom_angle_atom_site_label_2
_geom_angle_atom_site_label_3
_geom_angle_site_symmetry_1
_geom_angle_site_symmetry_3
_geom_angle
_geom_angle_publ_flag
C3A B1A C4A . . 112.5(2) ?
C3A B1A C31A . . 123.9(2) ?
C4A B1A C31A . . 123.5(2) ?
C6A N1A C4A . . 112.4(2) ?
C6A N1A C41A . . 121.3(2) ?
C4A N1A C41A . . 126.3(2) ?
C4A N2A C1A . . 124.2(2) ?
C4A N2A C5A . . 111.29(19) ?
C1A N2A C5A . . 124.5(2) ?
C42A O3A C43A . . 121.8(2) ?
N2A C1A C2A . . 117.3(2) ?
N2A C1A C11A . . 118.1(2) ?
C2A C1A C11A . . 124.6(2) ?
C1A C2A C3A . . 124.8(2) ?
C1A C2A H2A . . 117.6 ?
C3A C2A H2A . . 117.6 ?
C2A C3A C21A . . 117.4(2) ?
C2A C3A B1A . . 119.5(2) ?
C21A C3A B1A . . 123.1(2) ?
N2A C4A N1A . . 106.8(2) ?
N2A C4A B1A . . 121.6(2) ?
N1A C4A B1A . . 131.5(2) ?
N2A C5A C6A . . 102.82(19) ?
N2A C5A H5A1 . . 111.2 ?
C6A C5A H5A1 . . 111.2 ?
N2A C5A H5A2 . . 111.2 ?
C6A C5A H5A2 . . 111.2 ?
H5A1 C5A H5A2 . . 109.1 ?
O1A C6A N1A . . 126.0(2) ?
O1A C6A C5A . . 127.4(2) ?
N1A C6A C5A . . 106.5(2) ?
C12A C11A C1A . . 125.8(2) ?
C12A C11A H11A . . 117.1 ?
C1A C11A H11A . . 117.1 ?
C11A C12A C13A . . 127.4(2) ?
C11A C12A H12A . . 116.3 ?
C13A C12A H12A . . 116.3 ?
C18A C13A C14A . . 117.7(2) ?
C18A C13A C12A . . 122.6(2) ?
C14A C13A C12A . . 119.6(2) ?
C15A C14A C13A . . 121.2(3) ?
C15A C14A H14A . . 119.4 ?
C13A C14A H14A . . 119.4 ?
C16A C15A C14A . . 119.9(3) ?
C16A C15A H15A . . 120.0 ?
C14A C15A H15A . . 120.0 ?
C15A C16A C17A . . 119.8(3) ?
C15A C16A H16A . . 120.1 ?
C17A C16A H16A . . 120.1 ?
C16A C17A C18A . . 120.6(3) ?
C16A C17A H17A . . 119.7 ?
C18A C17A H17A . . 119.7 ?
C17A C18A C13A . . 120.7(3) ?
C17A C18A H18A . . 119.6 ?
C13A C18A H18A . . 119.6 ?
C22A C21A C26A . . 117.6(2) ?
C22A C21A C3A . . 120.5(2) ?
C26A C21A C3A . . 121.9(2) ?
C23A C22A C21A . . 120.8(3) ?
C23A C22A H22A . . 119.6 ?
C21A C22A H22A . . 119.6 ?
C24A C23A C22A . . 120.5(3) ?
C24A C23A H23A . . 119.8 ?
C22A C23A H23A . . 119.8 ?
C25A C24A C23A . . 119.5(3) ?
C25A C24A H24A . . 120.2 ?
C23A C24A H24A . . 120.2 ?
C24A C25A C26A . . 120.5(3) ?
C24A C25A H25A . . 119.8 ?
C26A C25A H25A . . 119.8 ?
C25A C26A C21A . . 121.2(3) ?
C25A C26A H26A . . 119.4 ?
C21A C26A H26A . . 119.4 ?
C32A C31A C36A . . 115.0(2) ?
C32A C31A B1A . . 123.8(2) ?
C36A C31A B1A . . 121.2(2) ?
C33A C32A C31A . . 123.0(2) ?
C33A C32A C37A . . 114.0(2) ?
C31A C32A C37A . . 122.9(2) ?
C34A C33A C32A . . 119.5(3) ?
C34A C33A H33A . . 120.2 ?
C32A C33A H33A . . 120.2 ?
C33A C34A C35A . . 120.3(2) ?
C33A C34A C38A . . 120.4(3) ?
C35A C34A C38A . . 119.3(2) ?
C34A C35A C36A . . 119.6(2) ?
C34A C35A H35A . . 120.2 ?
C36A C35A H35A . . 120.2 ?
C35A C36A C31A . . 122.6(2) ?
C35A C36A C39A . . 117.4(2) ?
C31A C36A C39A . . 120.0(2) ?
F2C C37A F1C . . 107.5(12) ?
F3A C37A F1A . . 107.5(4) ?
F3A C37A F2A . . 106.5(4) ?
F1A C37A F2A . . 103.9(4) ?
F2C C37A F3C . . 101.1(9) ?
F1C C37A F3C . . 104.6(12) ?
F2C C37A C32A . . 118.0(8) ?
F1C C37A C32A . . 116.5(12) ?
F3A C37A C32A . . 112.8(4) ?
F1A C37A C32A . . 115.5(3) ?
F2A C37A C32A . . 109.9(3) ?
F3C C37A C32A . . 107.1(8) ?
F5C C38A F6C . . 107.9(15) ?
F5A C38A F4A . . 108.4(4) ?
F5A C38A F6A . . 106.2(4) ?
F4A C38A F6A . . 106.6(4) ?
F5C C38A F4C . . 103.1(15) ?
F6C C38A F4C . . 108.1(14) ?
F5C C38A C34A . . 117.7(15) ?
F6C C38A C34A . . 113.9(11) ?
F5A C38A C34A . . 111.1(4) ?
F4A C38A C34A . . 113.0(3) ?
F6A C38A C34A . . 111.2(3) ?
F4C C38A C34A . . 105.2(13) ?
F8A C39A F9A . . 106.65(19) ?
F8A C39A F7A . . 106.8(2) ?
F9A C39A F7A . . 105.69(18) ?
F8A C39A C36A . . 112.38(19) ?
F9A C39A C36A . . 112.6(2) ?
F7A C39A C36A . . 112.3(2) ?
N1A C41A C42A . . 112.6(2) ?
N1A C41A H41A . . 109.1 ?
C42A C41A H41A . . 109.1 ?
N1A C41A H41B . . 109.1 ?
C42A C41A H41B . . 109.1 ?
H41A C41A H41B . . 107.8 ?
O2A C42A O3A . . 127.4(2) ?
O2A C42A C41A . . 124.8(2) ?
O3A C42A C41A . . 107.7(2) ?
O3A C43A C44A . . 110.3(2) ?
O3A C43A C45A . . 109.1(2) ?
C44A C43A C45A . . 112.4(3) ?
O3A C43A C46A . . 101.9(2) ?
C44A C43A C46A . . 111.8(3) ?
C45A C43A C46A . . 110.7(3) ?
C43A C44A H44A . . 109.5 ?
C43A C44A H44B . . 109.5 ?
H44A C44A H44B . . 109.5 ?
C43A C44A H44C . . 109.5 ?
H44A C44A H44C . . 109.5 ?
H44B C44A H44C . . 109.5 ?
C43A C45A H45A . . 109.5 ?
C43A C45A H45B . . 109.5 ?
H45A C45A H45B . . 109.5 ?
C43A C45A H45C . . 109.5 ?
H45A C45A H45C . . 109.5 ?
H45B C45A H45C . . 109.5 ?
C43A C46A H46A . . 109.5 ?
C43A C46A H46B . . 109.5 ?
H46A C46A H46B . . 109.5 ?
C43A C46A H46C . . 109.5 ?
H46A C46A H46C . . 109.5 ?
H46B C46A H46C . . 109.5 ?
C6B N1B C4B . . 112.05(19) ?
C6B N1B C41B . . 121.0(2) ?
C4B N1B C41B . . 126.90(19) ?
C4B N2B C1B . . 124.59(19) ?
C4B N2B C5B . . 111.85(18) ?
C1B N2B C5B . . 123.54(19) ?
C42B O3B C43B . . 121.9(2) ?
C4B B1B C3B . . 112.9(2) ?
C4B B1B C31B . . 121.1(2) ?
C3B B1B C31B . . 126.0(2) ?
N2B C1B C2B . . 117.3(2) ?
N2B C1B C11B . . 116.7(2) ?
C2B C1B C11B . . 126.1(2) ?
C1B C2B C3B . . 124.1(2) ?
C1B C2B H2B . . 117.9 ?
C3B C2B H2B . . 117.9 ?
C2B C3B C21B . . 115.7(2) ?
C2B C3B B1B . . 119.3(2) ?
C21B C3B B1B . . 124.9(2) ?
N2B C4B N1B . . 106.51(19) ?
N2B C4B B1B . . 121.4(2) ?
N1B C4B B1B . . 132.1(2) ?
N2B C5B C6B . . 102.33(18) ?
N2B C5B H5B1 . . 111.3 ?
C6B C5B H5B1 . . 111.3 ?
N2B C5B H5B2 . . 111.3 ?
C6B C5B H5B2 . . 111.3 ?
H5B1 C5B H5B2 . . 109.2 ?
O1B C6B N1B . . 125.5(2) ?
O1B C6B C5B . . 127.4(2) ?
N1B C6B C5B . . 107.15(19) ?
C12B C11B C1B . . 125.5(2) ?
C12B C11B H11B . . 117.2 ?
C1B C11B H11B . . 117.2 ?
C11B C12B C13B . . 125.2(2) ?
C11B C12B H12B . . 117.4 ?
C13B C12B H12B . . 117.4 ?
C18B C13B C14B . . 118.2(2) ?
C18B C13B C12B . . 119.2(2) ?
C14B C13B C12B . . 122.5(2) ?
C15B C14B C13B . . 120.7(3) ?
C15B C14B H14B . . 119.6 ?
C13B C14B H14B . . 119.6 ?
C14B C15B C16B . . 120.2(3) ?
C14B C15B H15B . . 119.9 ?
C16B C15B H15B . . 119.9 ?
C17B C16B C15B . . 119.8(3) ?
C17B C16B H16B . . 120.1 ?
C15B C16B H16B . . 120.1 ?
C16B C17B C18B . . 120.2(3) ?
C16B C17B H17B . . 119.9 ?
C18B C17B H17B . . 119.9 ?
C17B C18B C13B . . 120.8(3) ?
C17B C18B H18B . . 119.6 ?
C13B C18B H18B . . 119.6 ?
C26B C21B C22B . . 118.1(2) ?
C26B C21B C3B . . 120.7(2) ?
C22B C21B C3B . . 121.1(2) ?
C23B C22B C21B . . 120.9(3) ?
C23B C22B H22B . . 119.6 ?
C21B C22B H22B . . 119.6 ?
C24B C23B C22B . . 120.3(3) ?
C24B C23B H23B . . 119.9 ?
C22B C23B H23B . . 119.9 ?
C23B C24B C25B . . 119.6(2) ?
C23B C24B H24B . . 120.2 ?
C25B C24B H24B . . 120.2 ?
C24B C25B C26B . . 120.1(3) ?
C24B C25B H25B . . 119.9 ?
C26B C25B H25B . . 119.9 ?
C25B C26B C21B . . 121.0(2) ?
C25B C26B H26B . . 119.5 ?
C21B C26B H26B . . 119.5 ?
C36B C31B C32B . . 115.7(2) ?
C36B C31B B1B . . 121.6(2) ?
C32B C31B B1B . . 122.6(2) ?
C33B C32B C31B . . 122.5(3) ?
C33B C32B C37B . . 116.5(3) ?
C31B C32B C37B . . 120.9(2) ?
C34B C33B C32B . . 119.6(3) ?
C34B C33B H33B . . 120.2 ?
C32B C33B H33B . . 120.2 ?
C34B C35B C36B . . 120.0(3) ?
C34B C35B H35B . . 120.0 ?
C36B C35B H35B . . 120.0 ?
C35B C36B C31B . . 121.8(3) ?
C35B C36B C39B . . 118.4(3) ?
C31B C36B C39B . . 119.8(2) ?
F1B C37B F3B . . 105.9(2) ?
F1B C37B F2B . . 106.2(2) ?
F3B C37B F2B . . 105.6(2) ?
F1B C37B C32B . . 113.5(2) ?
F3B C37B C32B . . 112.9(2) ?
F2B C37B C32B . . 112.1(2) ?
C33B C34B C35B . . 120.5(3) ?
C33B C34B C38D . . 136.9(7) ?
C35B C34B C38D . . 102.6(7) ?
C33B C34B C38B . . 117.8(3) ?
C35B C34B C38B . . 121.7(3) ?
F5B C38B F4B . . 108.0(4) ?
F5B C38B F6B . . 106.9(4) ?
F4B C38B F6B . . 104.9(4) ?
F5B C38B C34B . . 111.5(4) ?
F4B C38B C34B . . 114.7(4) ?
F6B C38B C34B . . 110.2(3) ?
F4D C38D F6D . . 103.5(15) ?
F4D C38D F5D . . 106.3(16) ?
F6D C38D F5D . . 104.1(18) ?
F4D C38D C34B . . 127.5(13) ?
F6D C38D C34B . . 109.3(16) ?
F5D C38D C34B . . 103.9(12) ?
F9B C39B F8B . . 106.5(2) ?
F9B C39B F7B . . 106.0(2) ?
F8B C39B F7B . . 105.8(2) ?
F9B C39B C36B . . 113.0(2) ?
F8B C39B C36B . . 112.9(2) ?
F7B C39B C36B . . 112.1(2) ?
N1B C41B C42B . . 113.5(2) ?
N1B C41B H41C . . 108.9 ?
C42B C41B H41C . . 108.9 ?
N1B C41B H41D . . 108.9 ?
C42B C41B H41D . . 108.9 ?
H41C C41B H41D . . 107.7 ?
O2B C42B O3B . . 127.3(2) ?
O2B C42B C41B . . 124.0(2) ?
O3B C42B C41B . . 108.7(2) ?
O3B C43B C45B . . 108.3(2) ?
O3B C43B C46B . . 101.9(2) ?
C45B C43B C46B . . 111.0(3) ?
O3B C43B C44B . . 111.2(2) ?
C45B C43B C44B . . 112.0(3) ?
C46B C43B C44B . . 112.0(3) ?
C43B C44B H44D . . 109.5 ?
C43B C44B H44E . . 109.5 ?
H44D C44B H44E . . 109.5 ?
C43B C44B H44F . . 109.5 ?
H44D C44B H44F . . 109.5 ?
H44E C44B H44F . . 109.5 ?
C43B C45B H45D . . 109.5 ?
C43B C45B H45E . . 109.5 ?
H45D C45B H45E . . 109.5 ?
C43B C45B H45F . . 109.5 ?
H45D C45B H45F . . 109.5 ?
H45E C45B H45F . . 109.5 ?
C43B C46B H46D . . 109.5 ?
C43B C46B H46E . . 109.5 ?
H46D C46B H46E . . 109.5 ?
C43B C46B H46F . . 109.5 ?
H46D C46B H46F . . 109.5 ?
H46E C46B H46F . . 109.5 ?

loop_
_geom_bond_atom_site_label_1
_geom_bond_atom_site_label_2
_geom_bond_site_symmetry_2
_geom_bond_distance
_geom_bond_publ_flag
B1A C3A . 1.504(4) ?
B1A C4A . 1.507(4) ?
B1A C31A . 1.602(4) ?
N1A C6A . 1.366(3) ?
N1A C4A . 1.405(3) ?
N1A C41A . 1.447(3) ?
N2A C4A . 1.360(3) ?
N2A C1A . 1.371(3) ?
N2A C5A . 1.467(3) ?
O1A C6A . 1.221(3) ?
O2A C42A . 1.193(3) ?
O3A C42A . 1.343(3) ?
O3A C43A . 1.490(3) ?
C1A C2A . 1.383(3) ?
C1A C11A . 1.463(3) ?
C2A C3A . 1.392(3) ?
C2A H2A . 0.95 ?
C3A C21A . 1.492(3) ?
C5A C6A . 1.501(3) ?
C5A H5A1 . 0.99 ?
C5A H5A2 . 0.99 ?
C11A C12A . 1.324(4) ?
C11A H11A . 0.95 ?
C12A C13A . 1.464(4) ?
C12A H12A . 0.95 ?
C13A C18A . 1.398(4) ?
C13A C14A . 1.399(4) ?
C14A C15A . 1.386(4) ?
C14A H14A . 0.95 ?
C15A C16A . 1.378(4) ?
C15A H15A . 0.95 ?
C16A C17A . 1.379(4) ?
C16A H16A . 0.95 ?
C17A C18A . 1.381(4) ?
C17A H17A . 0.95 ?
C18A H18A . 0.95 ?
C21A C22A . 1.393(4) ?
C21A C26A . 1.394(4) ?
C22A C23A . 1.390(4) ?
C22A H22A . 0.95 ?
C23A C24A . 1.380(4) ?
C23A H23A . 0.95 ?
C24A C25A . 1.367(4) ?
C24A H24A . 0.95 ?
C25A C26A . 1.387(4) ?
C25A H25A . 0.95 ?
C26A H26A . 0.95 ?
C31A C32A . 1.407(4) ?
C31A C36A . 1.411(3) ?
C32A C33A . 1.389(4) ?
C32A C37A . 1.507(4) ?
C33A C34A . 1.375(4) ?
C33A H33A . 0.95 ?
C34A C35A . 1.380(4) ?
C34A C38A . 1.507(4) ?
C35A C36A . 1.392(3) ?
C35A H35A . 0.95 ?
C36A C39A . 1.507(4) ?
C37A F2C . 1.285(11) ?
C37A F1C . 1.311(13) ?
C37A F3A . 1.311(5) ?
C37A F1A . 1.318(5) ?
C37A F2A . 1.355(6) ?
C37A F3C . 1.360(12) ?
C38A F5C . 1.331(13) ?
C38A F6C . 1.331(13) ?
C38A F5A . 1.332(5) ?
C38A F4A . 1.332(5) ?
C38A F6A . 1.351(5) ?
C38A F4C . 1.369(13) ?
C39A F8A . 1.339(3) ?
C39A F9A . 1.342(3) ?
C39A F7A . 1.347(3) ?
C41A C42A . 1.523(4) ?
C41A H41A . 0.99 ?
C41A H41B . 0.99 ?
C43A C44A . 1.501(5) ?
C43A C45A . 1.508(4) ?
C43A C46A . 1.522(4) ?
C44A H44A . 0.98 ?
C44A H44B . 0.98 ?
C44A H44C . 0.98 ?
C45A H45A . 0.98 ?
C45A H45B . 0.98 ?
C45A H45C . 0.98 ?
C46A H46A . 0.98 ?
C46A H46B . 0.98 ?
C46A H46C . 0.98 ?
N1B C6B . 1.366(3) ?
N1B C4B . 1.414(3) ?
N1B C41B . 1.448(3) ?
N2B C4B . 1.358(3) ?
N2B C1B . 1.366(3) ?
N2B C5B . 1.470(3) ?
O1B C6B . 1.223(3) ?
O2B C42B . 1.200(3) ?
O3B C42B . 1.334(3) ?
O3B C43B . 1.492(3) ?
B1B C4B . 1.502(3) ?
B1B C3B . 1.504(4) ?
B1B C31B . 1.602(4) ?
C1B C2B . 1.394(3) ?
C1B C11B . 1.459(3) ?
C2B C3B . 1.397(3) ?
C2B H2B . 0.95 ?
C3B C21B . 1.500(3) ?
C5B C6B . 1.501(3) ?
C5B H5B1 . 0.99 ?
C5B H5B2 . 0.99 ?
C11B C12B . 1.332(4) ?
C11B H11B . 0.95 ?
C12B C13B . 1.465(3) ?
C12B H12B . 0.95 ?
C13B C18B . 1.393(4) ?
C13B C14B . 1.399(4) ?
C14B C15B . 1.383(4) ?
C14B H14B . 0.95 ?
C15B C16B . 1.388(5) ?
C15B H15B . 0.95 ?
C16B C17B . 1.377(5) ?
C16B H16B . 0.95 ?
C17B C18B . 1.392(4) ?
C17B H17B . 0.95 ?
C18B H18B . 0.95 ?
C21B C26B . 1.392(4) ?
C21B C22B . 1.394(3) ?
C22B C23B . 1.393(4) ?
C22B H22B . 0.95 ?
C23B C24B . 1.377(4) ?
C23B H23B . 0.95 ?
C24B C25B . 1.384(4) ?
C24B H24B . 0.95 ?
C25B C26B . 1.389(4) ?
C25B H25B . 0.95 ?
C26B H26B . 0.95 ?
C31B C36B . 1.406(4) ?
C31B C32B . 1.413(4) ?
C32B C33B . 1.392(4) ?
C32B C37B . 1.505(4) ?
C33B C34B . 1.367(5) ?
C33B H33B . 0.95 ?
C35B C34B . 1.380(5) ?
C35B C36B . 1.394(4) ?
C35B H35B . 0.95 ?
C36B C39B . 1.502(4) ?
C37B F1B . 1.333(3) ?
C37B F3B . 1.336(3) ?
C37B F2B . 1.342(3) ?
C34B C38D . 1.504(15) ?
C34B C38B . 1.514(5) ?
C38B F5B . 1.318(6) ?
C38B F4B . 1.319(6) ?
C38B F6B . 1.337(5) ?
C38D F4D . 1.293(13) ?
C38D F6D . 1.308(14) ?
C38D F5D . 1.310(14) ?
C39B F9B . 1.341(3) ?
C39B F8B . 1.344(3) ?
C39B F7B . 1.346(3) ?
C41B C42B . 1.520(4) ?
C41B H41C . 0.99 ?
C41B H41D . 0.99 ?
C43B C45B . 1.505(4) ?
C43B C46B . 1.515(4) ?
C43B C44B . 1.519(5) ?
C44B H44D . 0.98 ?
C44B H44E . 0.98 ?
C44B H44F . 0.98 ?
C45B H45D . 0.98 ?
C45B H45E . 0.98 ?
C45B H45F . 0.98 ?
C46B H46D . 0.98 ?
C46B H46E . 0.98 ?
C46B H46F . 0.98 ?

loop_
_geom_torsion_atom_site_label_1
_geom_torsion_atom_site_label_2
_geom_torsion_atom_site_label_3
_geom_torsion_atom_site_label_4
_geom_torsion_site_symmetry_1
_geom_torsion_site_symmetry_2
_geom_torsion_site_symmetry_3
_geom_torsion_site_symmetry_4
_geom_torsion
_geom_torsion_publ_flag
C4A N2A C1A C2A . . . . 0.5(3) ?
C5A N2A C1A C2A . . . . -179.2(2) ?
C4A N2A C1A C11A . . . . 179.4(2) ?
C5A N2A C1A C11A . . . . -0.4(3) ?
N2A C1A C2A C3A . . . . 3.0(4) ?
C11A C1A C2A C3A . . . . -175.8(2) ?
C1A C2A C3A C21A . . . . 178.5(2) ?
C1A C2A C3A B1A . . . . -2.8(4) ?
C4A B1A C3A C2A . . . . -0.5(3) ?
C31A B1A C3A C2A . . . . -177.3(2) ?
C4A B1A C3A C21A . . . . 178.0(2) ?
C31A B1A C3A C21A . . . . 1.3(4) ?
C1A N2A C4A N1A . . . . 178.7(2) ?
C5A N2A C4A N1A . . . . -1.5(3) ?
C1A N2A C4A B1A . . . . -4.0(4) ?
C5A N2A C4A B1A . . . . 175.8(2) ?
C6A N1A C4A N2A . . . . 4.0(3) ?
C41A N1A C4A N2A . . . . -176.9(2) ?
C6A N1A C4A B1A . . . . -172.9(2) ?
C41A N1A C4A B1A . . . . 6.1(4) ?
C3A B1A C4A N2A . . . . 3.8(3) ?
C31A B1A C4A N2A . . . . -179.4(2) ?
C3A B1A C4A N1A . . . . -179.7(2) ?
C31A B1A C4A N1A . . . . -2.9(4) ?
C4A N2A C5A C6A . . . . -1.3(3) ?
C1A N2A C5A C6A . . . . 178.5(2) ?
C4A N1A C6A O1A . . . . 175.2(2) ?
C41A N1A C6A O1A . . . . -3.8(4) ?
C4A N1A C6A C5A . . . . -4.8(3) ?
C41A N1A C6A C5A . . . . 176.1(2) ?
N2A C5A C6A O1A . . . . -176.5(2) ?
N2A C5A C6A N1A . . . . 3.6(2) ?
N2A C1A C11A C12A . . . . 176.3(2) ?
C2A C1A C11A C12A . . . . -5.0(4) ?
C1A C11A C12A C13A . . . . 179.1(3) ?
C11A C12A C13A C18A . . . . -4.3(5) ?
C11A C12A C13A C14A . . . . 176.4(3) ?
C18A C13A C14A C15A . . . . 0.0(4) ?
C12A C13A C14A C15A . . . . 179.3(3) ?
C13A C14A C15A C16A . . . . 1.1(5) ?
C14A C15A C16A C17A . . . . -1.1(5) ?
C15A C16A C17A C18A . . . . 0.1(5) ?
C16A C17A C18A C13A . . . . 1.0(4) ?
C14A C13A C18A C17A . . . . -1.1(4) ?
C12A C13A C18A C17A . . . . 179.7(3) ?
C2A C3A C21A C22A . . . . 51.8(3) ?
B1A C3A C21A C22A . . . . -126.8(3) ?
C2A C3A C21A C26A . . . . -128.7(3) ?
B1A C3A C21A C26A . . . . 52.7(3) ?
C26A C21A C22A C23A . . . . -0.8(4) ?
C3A C21A C22A C23A . . . . 178.8(2) ?
C21A C22A C23A C24A . . . . 0.7(4) ?
C22A C23A C24A C25A . . . . 0.1(4) ?
C23A C24A C25A C26A . . . . -0.8(4) ?
C24A C25A C26A C21A . . . . 0.7(4) ?
C22A C21A C26A C25A . . . . 0.1(4) ?
C3A C21A C26A C25A . . . . -179.5(2) ?
C3A B1A C31A C32A . . . . -96.2(3) ?
C4A B1A C31A C32A . . . . 87.4(3) ?
C3A B1A C31A C36A . . . . 83.1(3) ?
C4A B1A C31A C36A . . . . -93.3(3) ?
C36A C31A C32A C33A . . . . 1.4(4) ?
B1A C31A C32A C33A . . . . -179.2(3) ?
C36A C31A C32A C37A . . . . 177.5(2) ?
B1A C31A C32A C37A . . . . -3.1(4) ?
C31A C32A C33A C34A . . . . -0.8(4) ?
C37A C32A C33A C34A . . . . -177.2(3) ?
C32A C33A C34A C35A . . . . -0.4(4) ?
C32A C33A C34A C38A . . . . 177.4(3) ?
C33A C34A C35A C36A . . . . 0.9(4) ?
C38A C34A C35A C36A . . . . -176.9(3) ?
C34A C35A C36A C31A . . . . -0.3(4) ?
C34A C35A C36A C39A . . . . 177.9(2) ?
C32A C31A C36A C35A . . . . -0.9(4) ?
B1A C31A C36A C35A . . . . 179.8(2) ?
C32A C31A C36A C39A . . . . -178.9(2) ?
B1A C31A C36A C39A . . . . 1.7(4) ?
C33A C32A C37A F2C . . . . -13.0(17) ?
C31A C32A C37A F2C . . . . 170.6(16) ?
C33A C32A C37A F1C . . . . -143.2(18) ?
C31A C32A C37A F1C . . . . 40.4(18) ?
C33A C32A C37A F3A . . . . 72.0(7) ?
C31A C32A C37A F3A . . . . -104.4(7) ?
C33A C32A C37A F1A . . . . -163.8(4) ?
C31A C32A C37A F1A . . . . 19.8(5) ?
C33A C32A C37A F2A . . . . -46.7(7) ?
C31A C32A C37A F2A . . . . 136.9(7) ?
C33A C32A C37A F3C . . . . 100.1(15) ?
C31A C32A C37A F3C . . . . -76.2(15) ?
C33A C34A C38A F5C . . . . 145.7(18) ?
C35A C34A C38A F5C . . . . -36.5(19) ?
C33A C34A C38A F6C . . . . -87.(2) ?
C35A C34A C38A F6C . . . . 91.(2) ?
C33A C34A C38A F5A . . . . 134.0(4) ?
C35A C34A C38A F5A . . . . -48.2(5) ?
C33A C34A C38A F4A . . . . 11.9(5) ?
C35A C34A C38A F4A . . . . -170.3(4) ?
C33A C34A C38A F6A . . . . -107.9(5) ?
C35A C34A C38A F6A . . . . 69.9(5) ?
C33A C34A C38A F4C . . . . 32.(2) ?
C35A C34A C38A F4C . . . . -151.(2) ?
C35A C36A C39A F8A . . . . -121.2(2) ?
C31A C36A C39A F8A . . . . 56.9(3) ?
C35A C36A C39A F9A . . . . 118.3(2) ?
C31A C36A C39A F9A . . . . -63.5(3) ?
C35A C36A C39A F7A . . . . -0.8(3) ?
C31A C36A C39A F7A . . . . 177.3(2) ?
C6A N1A C41A C42A . . . . -82.8(3) ?
C4A N1A C41A C42A . . . . 98.3(3) ?
C43A O3A C42A O2A . . . . 7.3(4) ?
C43A O3A C42A C41A . . . . -169.8(2) ?
N1A C41A C42A O2A . . . . 29.6(4) ?
N1A C41A C42A O3A . . . . -153.2(2) ?
C42A O3A C43A C44A . . . . -65.0(3) ?
C42A O3A C43A C45A . . . . 59.0(3) ?
C42A O3A C43A C46A . . . . 176.2(2) ?
C4B N2B C1B C2B . . . . 0.6(4) ?
C5B N2B C1B C2B . . . . 179.2(2) ?
C4B N2B C1B C11B . . . . 179.7(2) ?
C5B N2B C1B C11B . . . . -1.8(3) ?
N2B C1B C2B C3B . . . . 5.4(4) ?
C11B C1B C2B C3B . . . . -173.6(2) ?
C1B C2B C3B C21B . . . . 173.8(2) ?
C1B C2B C3B B1B . . . . -5.1(4) ?
C4B B1B C3B C2B . . . . -0.7(3) ?
C31B B1B C3B C2B . . . . -179.5(2) ?
C4B B1B C3B C21B . . . . -179.4(2) ?
C31B B1B C3B C21B . . . . 1.7(4) ?
C1B N2B C4B N1B . . . . 175.2(2) ?
C5B N2B C4B N1B . . . . -3.5(3) ?
C1B N2B C4B B1B . . . . -6.5(4) ?
C5B N2B C4B B1B . . . . 174.8(2) ?
C6B N1B C4B N2B . . . . 3.3(3) ?
C41B N1B C4B N2B . . . . -175.1(2) ?
C6B N1B C4B B1B . . . . -174.8(3) ?
C41B N1B C4B B1B . . . . 6.8(4) ?
C3B B1B C4B N2B . . . . 6.2(3) ?
C31B B1B C4B N2B . . . . -174.9(2) ?
C3B B1B C4B N1B . . . . -176.0(2) ?
C31B B1B C4B N1B . . . . 2.9(4) ?
C4B N2B C5B C6B . . . . 2.5(3) ?
C1B N2B C5B C6B . . . . -176.2(2) ?
C4B N1B C6B O1B . . . . 177.3(2) ?
C41B N1B C6B O1B . . . . -4.2(4) ?
C4B N1B C6B C5B . . . . -1.7(3) ?
C41B N1B C6B C5B . . . . 176.8(2) ?
N2B C5B C6B O1B . . . . -179.3(2) ?
N2B C5B C6B N1B . . . . -0.4(2) ?
N2B C1B C11B C12B . . . . 159.8(3) ?
C2B C1B C11B C12B . . . . -21.3(4) ?
C1B C11B C12B C13B . . . . -176.9(2) ?
C11B C12B C13B C18B . . . . 160.4(3) ?
C11B C12B C13B C14B . . . . -18.7(4) ?
C18B C13B C14B C15B . . . . -0.7(4) ?
C12B C13B C14B C15B . . . . 178.4(3) ?
C13B C14B C15B C16B . . . . -0.4(5) ?
C14B C15B C16B C17B . . . . 0.5(5) ?
C15B C16B C17B C18B . . . . 0.6(5) ?
C16B C17B C18B C13B . . . . -1.8(5) ?
C14B C13B C18B C17B . . . . 1.8(4) ?
C12B C13B C18B C17B . . . . -177.3(3) ?
C2B C3B C21B C26B . . . . -121.8(3) ?
B1B C3B C21B C26B . . . . 57.0(4) ?
C2B C3B C21B C22B . . . . 54.6(3) ?
B1B C3B C21B C22B . . . . -126.6(3) ?
C26B C21B C22B C23B . . . . -0.5(4) ?
C3B C21B C22B C23B . . . . -176.9(2) ?
C21B C22B C23B C24B . . . . 0.5(4) ?
C22B C23B C24B C25B . . . . 0.1(4) ?
C23B C24B C25B C26B . . . . -0.6(4) ?
C24B C25B C26B C21B . . . . 0.6(4) ?
C22B C21B C26B C25B . . . . -0.1(4) ?
C3B C21B C26B C25B . . . . 176.4(2) ?
C4B B1B C31B C36B . . . . -96.9(3) ?
C3B B1B C31B C36B . . . . 81.9(3) ?
C4B B1B C31B C32B . . . . 79.7(3) ?
C3B B1B C31B C32B . . . . -101.5(3) ?
C36B C31B C32B C33B . . . . -0.6(4) ?
B1B C31B C32B C33B . . . . -177.4(2) ?
C36B C31B C32B C37B . . . . 175.0(2) ?
B1B C31B C32B C37B . . . . -1.8(4) ?
C31B C32B C33B C34B . . . . -0.1(4) ?
C37B C32B C33B C34B . . . . -175.9(3) ?
C34B C35B C36B C31B . . . . -0.3(4) ?
C34B C35B C36B C39B . . . . 177.2(2) ?
C32B C31B C36B C35B . . . . 0.8(4) ?
B1B C31B C36B C35B . . . . 177.6(2) ?
C32B C31B C36B C39B . . . . -176.6(2) ?
B1B C31B C36B C39B . . . . 0.2(3) ?
C33B C32B C37B F1B . . . . -128.3(3) ?
C31B C32B C37B F1B . . . . 55.8(3) ?
C33B C32B C37B F3B . . . . -7.8(3) ?
C31B C32B C37B F3B . . . . 176.4(2) ?
C33B C32B C37B F2B . . . . 111.4(3) ?
C31B C32B C37B F2B . . . . -64.5(3) ?
C32B C33B C34B C35B . . . . 0.7(4) ?
C32B C33B C34B C38D . . . . -176.7(11) ?
C32B C33B C34B C38B . . . . 179.4(3) ?
C36B C35B C34B C33B . . . . -0.5(4) ?
C36B C35B C34B C38D . . . . 177.7(8) ?
C36B C35B C34B C38B . . . . -179.1(3) ?
C33B C34B C38B F5B . . . . 123.0(5) ?
C35B C34B C38B F5B . . . . -58.4(5) ?
C33B C34B C38B F4B . . . . -0.3(5) ?
C35B C34B C38B F4B . . . . 178.3(3) ?
C33B C34B C38B F6B . . . . -118.4(4) ?
C35B C34B C38B F6B . . . . 60.2(5) ?
C33B C34B C38D F4D . . . . -168.9(13) ?
C35B C34B C38D F4D . . . . 13.4(19) ?
C33B C34B C38D F6D . . . . 66.(2) ?
C35B C34B C38D F6D . . . . -112.2(16) ?
C33B C34B C38D F5D . . . . -45.2(19) ?
C35B C34B C38D F5D . . . . 137.1(13) ?
C35B C36B C39B F9B . . . . 116.1(3) ?
C31B C36B C39B F9B . . . . -66.4(3) ?
C35B C36B C39B F8B . . . . -123.0(3) ?
C31B C36B C39B F8B . . . . 54.6(3) ?
C35B C36B C39B F7B . . . . -3.6(3) ?
C31B C36B C39B F7B . . . . 174.0(2) ?
C6B N1B C41B C42B . . . . -81.5(3) ?
C4B N1B C41B C42B . . . . 96.7(3) ?
C43B O3B C42B O2B . . . . 9.2(4) ?
C43B O3B C42B C41B . . . . -167.2(2) ?
N1B C41B C42B O2B . . . . 31.9(3) ?
N1B C41B C42B O3B . . . . -151.5(2) ?
C42B O3B C43B C45B . . . . 66.3(3) ?
C42B O3B C43B C46B . . . . -176.7(3) ?
C42B O3B C43B C44B . . . . -57.1(3) ?
